data_2019782
loop_
_publ_author_name
'Mnguni, Malitsatsi J.'
'Lemmerer, Andreas'

_publ_section_title
;
 A structural study of 4-aminoantipyrine and six of its Schiff base
 derivatives
;
_journal_coeditor_code FN3185
_journal_issue 2
_journal_name_full 'Acta Crystallographica Section C'
_journal_page_first
;
;
_journal_paper_doi 10.1107/S2053229614027247
_journal_volume 71
_journal_year 2015
_chemical_formula_iupac 'C14 H14 N4 O2'
_chemical_formula_moiety 'C14 H14 N4 O2'
_chemical_formula_sum 'C14 H14 N4 O2'
_chemical_formula_weight 270.29
_chemical_name_systematic 2-Cyano-<i>N</i>-(1,5-dimethyl-3-oxo-2-phenyl-2,3-dihydro-1<i>H</i>-pyrazol-4-yl)acetamide
_space_group_crystal_system monoclinic
_space_group_IT_number 14
_space_group_name_H-M_alt 'P 1 21/c 1'
_symmetry_space_group_name_Hall '-P 2ybc'
_symmetry_space_group_name_H-M 'P 1 21/c 1'
_audit_creation_method 'WinGX routine CIF_UPDATE'
_cell_angle_alpha 90
_cell_angle_beta 99.666(4)
_cell_angle_gamma 90
_cell_formula_units_Z 4
_cell_length_a 6.9996(8)
_cell_length_b 12.3350(16)
_cell_length_c 15.8345(19)
_cell_measurement_reflns_used 9915
_cell_measurement_temperature 173(2)
_cell_measurement_theta_max 28.29
_cell_measurement_theta_min 3.09
_cell_volume 1347.7(3)
_computing_cell_refinement
;
SAINT-Plus (Bruker, 2007)
;
_computing_data_collection
;
APEX3 (Bruker, 2007)
;
_computing_data_reduction
;
SAINT-Plus (Bruker 2007)
;
_computing_molecular_graphics
;
ORTEP-3 for Windows (Farrugia, 2012) and DIAMOND (Brandenburg,
1999)
;
_computing_publication_material
;
WinGX (Farrugia, 2012) and PLATON (Spek, 2009)
;
_computing_structure_refinement
;
SHELXL2014 (Sheldrick, 2008)
;
_computing_structure_solution
;
SHELXS97 (Sheldrick, 2008)
;
_diffrn_ambient_temperature 173(2)
_diffrn_measured_fraction_theta_full 0.998
_diffrn_measured_fraction_theta_max 0.998
_diffrn_measurement_device_type 'Bruker D8 Venture Photon'
_diffrn_measurement_method '\w scans'
_diffrn_radiation_type MoK\a
_diffrn_radiation_wavelength 0.71073
_diffrn_reflns_av_R_equivalents 0.0228
_diffrn_reflns_limit_h_max 8
_diffrn_reflns_limit_h_min -9
_diffrn_reflns_limit_k_max 16
_diffrn_reflns_limit_k_min -16
_diffrn_reflns_limit_l_max 20
_diffrn_reflns_limit_l_min -20
_diffrn_reflns_number 19472
_diffrn_reflns_theta_full 25.242
_diffrn_reflns_theta_max 27.997
_diffrn_reflns_theta_min 3.383
_diffrn_standards_number 0
_exptl_absorpt_coefficient_mu 0.093
_exptl_absorpt_correction_T_max 0.99
_exptl_absorpt_correction_T_min 0.98
_exptl_absorpt_correction_type multi-scan
_exptl_absorpt_process_details
;
(SADABS; Sheldrick, 1996)
;
_exptl_crystal_colour colourless
_exptl_crystal_density_diffrn 1.332
_exptl_crystal_description needle
_exptl_crystal_F_000 568
_exptl_crystal_size_max 0.67
_exptl_crystal_size_mid 0.16
_exptl_crystal_size_min 0.11
_refine_diff_density_max 0.269
_refine_diff_density_min -0.179
_refine_ls_extinction_method none
_refine_ls_goodness_of_fit_ref 1.027
_refine_ls_hydrogen_treatment mixed
_refine_ls_matrix_type full
_refine_ls_number_parameters 187
_refine_ls_number_reflns 3252
_refine_ls_number_restraints 0
_refine_ls_restrained_S_all 1.027
_refine_ls_R_factor_gt 0.0359
_refine_ls_shift/su_max 0
_refine_ls_structure_factor_coef Fsqd
_refine_ls_weighting_details 'w=1/[\s^2^(Fo^2^)+(0.0482P)^2^+0.3708P] where P=(Fo^2^+2Fc^2^)/3'
_refine_ls_weighting_scheme calc
_refine_ls_wR_factor_ref 0.0973
_reflns_number_gt 2737
_reflns_number_total 3252
_reflns_threshold_expression 'I > 2\s(I)'
_cod_data_source_file fn3185sup1.cif
_cod_data_source_block VI
_cod_database_code 2019782
_cod_database_fobs_code 2019782

loop_
_space_group_symop_operation_xyz
'x, y, z'
'-x, y+1/2, -z+1/2'
'-x, -y, -z'
'x, -y-1/2, z-1/2'

loop_
_atom_site_type_symbol
_atom_site_label
_atom_site_fract_x
_atom_site_fract_y
_atom_site_fract_z
_atom_site_U_iso_or_equiv
_atom_site_adp_type
_atom_site_calc_flag
_atom_site_occupancy
C C1 0.34738(14) 0.45507(8) 0.10778(6) 0.0226(2) Uani d 1
C C2 0.23701(14) 0.55169(8) 0.08681(7) 0.0231(2) Uani d 1
C C3 0.05925(15) 0.53893(8) 0.11050(7) 0.0246(2) Uani d 1
C C4 -0.10439(16) 0.61652(10) 0.10627(8) 0.0327(3) Uani d 1
H H4A -0.1001 0.6511 0.1623 0.049 Uiso calc 1
H H4B -0.2273 0.5776 0.0907 0.049 Uiso calc 1
H H4C -0.0937 0.6721 0.0631 0.049 Uiso calc 1
C C5 -0.05781(17) 0.41025(11) 0.21283(8) 0.0349(3) Uani d 1
H H5A 0.012 0.4399 0.2667 0.052 Uiso calc 1
H H5B -0.068 0.3313 0.2178 0.052 Uiso calc 1
H H5C -0.188 0.4419 0.2007 0.052 Uiso calc 1
C C6 0.25170(15) 0.27381(9) 0.15402(7) 0.0251(2) Uani d 1
C C7 0.11104(18) 0.20547(10) 0.11078(8) 0.0346(3) Uani d 1
H H7 -0.0041 0.2344 0.0783 0.041 Uiso calc 1
C C8 0.1407(2) 0.09414(11) 0.11558(9) 0.0438(3) Uani d 1
H H8 0.044 0.0465 0.0873 0.053 Uiso calc 1
C C9 0.3095(2) 0.05252(10) 0.16110(9) 0.0436(3) Uani d 1
H H9 0.3303 -0.0236 0.1631 0.052 Uiso calc 1
C C10 0.4488(2) 0.12139(11) 0.20388(9) 0.0408(3) Uani d 1
H H10 0.5653 0.0923 0.2351 0.049 Uiso calc 1
C C11 0.42005(17) 0.23284(10) 0.20169(7) 0.0311(2) Uani d 1
H H11 0.5142 0.2801 0.2324 0.037 Uiso calc 1
C C12 0.32054(15) 0.74122(9) 0.06778(7) 0.0258(2) Uani d 1
C C13 0.41768(18) 0.81538(9) 0.00944(8) 0.0327(3) Uani d 1
H H13A 0.4643 0.7711 -0.0351 0.039 Uiso calc 1
H H13B 0.3212 0.8677 -0.0197 0.039 Uiso calc 1
C C14 0.58016(17) 0.87440(10) 0.05817(8) 0.0339(3) Uani d 1
N N1 0.22982(12) 0.38856(7) 0.14719(6) 0.0247(2) Uani d 1
N N2 0.04759(12) 0.43659(7) 0.14307(6) 0.0255(2) Uani d 1
N N3 0.30922(13) 0.63698(7) 0.04169(6) 0.0252(2) Uani d 1
H H3 0.375(2) 0.6174(12) -0.0003(9) 0.036(4) Uiso d 1
N N4 0.70659(18) 0.92148(12) 0.09499(9) 0.0551(3) Uani d 1
O O1 0.51052(10) 0.42821(6) 0.09377(5) 0.02694(18) Uani d 1
O O2 0.25709(13) 0.77685(7) 0.12907(5) 0.0345(2) Uani d 1

loop_
_atom_site_aniso_label
_atom_site_aniso_U_11
_atom_site_aniso_U_22
_atom_site_aniso_U_33
_atom_site_aniso_U_12
_atom_site_aniso_U_13
_atom_site_aniso_U_23
C1 0.0215(5) 0.0229(5) 0.0232(5) -0.0034(4) 0.0033(4) -0.0020(4)
C2 0.0218(5) 0.0207(5) 0.0265(5) -0.0024(4) 0.0037(4) -0.0016(4)
C3 0.0224(5) 0.0242(5) 0.0267(5) -0.0022(4) 0.0024(4) -0.0028(4)
C4 0.0240(5) 0.0304(6) 0.0441(7) 0.0030(4) 0.0075(5) -0.0004(5)
C5 0.0271(5) 0.0451(7) 0.0349(6) 0.0021(5) 0.0127(5) 0.0062(5)
C6 0.0273(5) 0.0230(5) 0.0262(5) -0.0017(4) 0.0080(4) 0.0028(4)
C7 0.0336(6) 0.0318(6) 0.0374(6) -0.0078(5) 0.0034(5) 0.0018(5)
C8 0.0554(8) 0.0291(6) 0.0493(8) -0.0148(6) 0.0162(6) -0.0043(5)
C9 0.0616(9) 0.0229(5) 0.0538(8) 0.0021(6) 0.0315(7) 0.0066(5)
C10 0.0448(7) 0.0367(7) 0.0438(7) 0.0114(5) 0.0159(6) 0.0160(6)
C11 0.0307(5) 0.0324(6) 0.0299(6) 0.0007(5) 0.0048(4) 0.0054(5)
C12 0.0241(5) 0.0230(5) 0.0288(5) -0.0017(4) 0.0000(4) 0.0009(4)
C13 0.0382(6) 0.0260(5) 0.0332(6) -0.0068(5) 0.0039(5) 0.0036(5)
C14 0.0301(6) 0.0305(6) 0.0424(7) -0.0026(5) 0.0104(5) 0.0031(5)
N1 0.0193(4) 0.0234(4) 0.0321(5) -0.0004(3) 0.0065(3) 0.0018(4)
N2 0.0189(4) 0.0263(4) 0.0323(5) -0.0001(3) 0.0069(3) 0.0017(4)
N3 0.0258(4) 0.0214(4) 0.0295(5) -0.0026(3) 0.0078(4) 0.0001(4)
N4 0.0384(6) 0.0614(8) 0.0645(8) -0.0176(6) 0.0056(6) -0.0012(7)
O1 0.0205(3) 0.0281(4) 0.0333(4) 0.0005(3) 0.0078(3) 0.0015(3)
O2 0.0416(5) 0.0268(4) 0.0365(4) -0.0031(3) 0.0109(4) -0.0052(3)

loop_
_atom_type_symbol
_atom_type_description
_atom_type_scat_dispersion_real
_atom_type_scat_dispersion_imag
_atom_type_scat_source
C C 0.0033 0.0016 'International Tables Vol C Tables 4.2.6.8 and 6.1.1.4'
H H 0 0 'International Tables Vol C Tables 4.2.6.8 and 6.1.1.4'
N N 0.0061 0.0033 'International Tables Vol C Tables 4.2.6.8 and 6.1.1.4'
O O 0.0106 0.006 'International Tables Vol C Tables 4.2.6.8 and 6.1.1.4'

loop_
_geom_angle_atom_site_label_1
_geom_angle_atom_site_label_2
_geom_angle_atom_site_label_3
_geom_angle
O1 C1 N1 123.78(9)
O1 C1 C2 131.09(10)
N1 C1 C2 105.09(8)
C3 C2 N3 130.09(10)
C3 C2 C1 108.75(9)
N3 C2 C1 120.90(9)
C2 C3 N2 108.87(9)
C2 C3 C4 130.06(10)
N2 C3 C4 121.06(9)
C3 C4 H4A 109.5
C3 C4 H4B 109.5
H4A C4 H4B 109.5
C3 C4 H4C 109.5
H4A C4 H4C 109.5
H4B C4 H4C 109.5
N2 C5 H5A 109.5
N2 C5 H5B 109.5
H5A C5 H5B 109.5
N2 C5 H5C 109.5
H5A C5 H5C 109.5
H5B C5 H5C 109.5
C11 C6 C7 121.09(11)
C11 C6 N1 118.34(10)
C7 C6 N1 120.52(10)
C6 C7 C8 119.13(12)
C6 C7 H7 120.4
C8 C7 H7 120.4
C9 C8 C7 120.33(13)
C9 C8 H8 119.8
C7 C8 H8 119.8
C8 C9 C10 120.05(12)
C8 C9 H9 120
C10 C9 H9 120
C9 C10 C11 120.57(12)
C9 C10 H10 119.7
C11 C10 H10 119.7
C6 C11 C10 118.80(12)
C6 C11 H11 120.6
C10 C11 H11 120.6
O2 C12 N3 125.37(10)
O2 C12 C13 121.50(10)
N3 C12 C13 113.10(10)
C14 C13 C12 111.32(10)
C14 C13 H13A 109.4
C12 C13 H13A 109.4
C14 C13 H13B 109.4
C12 C13 H13B 109.4
H13A C13 H13B 108
N4 C14 C13 178.86(14)
C1 N1 N2 109.57(8)
C1 N1 C6 123.96(9)
N2 N1 C6 120.65(8)
C3 N2 N1 107.23(8)
C3 N2 C5 123.88(9)
N1 N2 C5 116.24(9)
C12 N3 C2 124.25(9)
C12 N3 H3 118.1(9)
C2 N3 H3 116.3(9)

loop_
_geom_bond_atom_site_label_1
_geom_bond_atom_site_label_2
_geom_bond_distance
C1 O1 1.2442(12)
C1 N1 1.3828(13)
C1 C2 1.4288(15)
C2 C3 1.3676(14)
C2 N3 1.4120(13)
C3 N2 1.3713(14)
C3 C4 1.4855(15)
C4 H4A 0.98
C4 H4B 0.98
C4 H4C 0.98
C5 N2 1.4641(14)
C5 H5A 0.98
C5 H5B 0.98
C5 H5C 0.98
C6 C11 1.3839(16)
C6 C7 1.3865(16)
C6 N1 1.4258(14)
C7 C8 1.3890(18)
C7 H7 0.95
C8 C9 1.376(2)
C8 H8 0.95
C9 C10 1.382(2)
C9 H9 0.95
C10 C11 1.3889(18)
C10 H10 0.95
C11 H11 0.95
C12 O2 1.2153(14)
C12 N3 1.3489(14)
C12 C13 1.5373(15)
C13 C14 1.4575(17)
C13 H13A 0.99
C13 H13B 0.99
C14 N4 1.1345(17)
N1 N2 1.3980(12)
N3 H3 0.903(15)

loop_
_geom_hbond_atom_site_label_D
_geom_hbond_atom_site_label_H
_geom_hbond_atom_site_label_A
_geom_hbond_site_symmetry_A
_geom_hbond_distance_DH
_geom_hbond_distance_HA
_geom_hbond_distance_DA
_geom_hbond_angle_DHA
N3 H3 O1 3_665 0.903(15) 1.884(15) 2.7835(12) 174.0(10)
C9 H9 O2 1_545 0.95 2.55 3.4485(16) 157

loop_
_geom_torsion_atom_site_label_1
_geom_torsion_atom_site_label_2
_geom_torsion_atom_site_label_3
_geom_torsion_atom_site_label_4
_geom_torsion
O1 C1 C2 C3 175.50(11)
N1 C1 C2 C3 -2.28(11)
O1 C1 C2 N3 0.73(17)
N1 C1 C2 N3 -177.05(9)
N3 C2 C3 N2 171.96(10)
C1 C2 C3 N2 -2.17(12)
N3 C2 C3 C4 -8.91(19)
C1 C2 C3 C4 176.96(11)
C11 C6 C7 C8 -0.10(18)
N1 C6 C7 C8 177.09(11)
C6 C7 C8 C9 -1.4(2)
C7 C8 C9 C10 1.4(2)
C8 C9 C10 C11 0.21(19)
C7 C6 C11 C10 1.66(17)
N1 C6 C11 C10 -175.58(10)
C9 C10 C11 C6 -1.72(18)
O2 C12 C13 C14 56.70(15)
N3 C12 C13 C14 -125.39(11)
O1 C1 N1 N2 -172.16(9)
C2 C1 N1 N2 5.83(11)
O1 C1 N1 C6 -19.06(16)
C2 C1 N1 C6 158.93(9)
C11 C6 N1 C1 64.08(14)
C7 C6 N1 C1 -113.18(12)
C11 C6 N1 N2 -145.63(10)
C7 C6 N1 N2 37.12(15)
C2 C3 N2 N1 5.73(11)
C4 C3 N2 N1 -173.49(10)
C2 C3 N2 C5 145.71(10)
C4 C3 N2 C5 -33.51(15)
C1 N1 N2 C3 -7.30(11)
C6 N1 N2 C3 -161.43(9)
C1 N1 N2 C5 -150.77(10)
C6 N1 N2 C5 55.10(13)
O2 C12 N3 C2 -6.09(17)
C13 C12 N3 C2 176.09(9)
C3 C2 N3 C12 58.82(16)
C1 C2 N3 C12 -127.66(11)
